data_1561398
loop_
_publ_author_name
'El-Hiti, Gamal A'
'Abdel-Wahab, Bakr F.'
'Baashen, Mohammed A.'
'Yousif, Emad'
'Hegazy, Amany S.'
'Kariuki, Benson M.'

_publ_section_title
;
 2-(Naphthalen-2-yloxy)-<i>N</i>'-[2-(naphthalen-2-yloxy)acetyl]acetohydrazide
 monohydrate
;
_journal_coeditor_code BT4110
_journal_issue 3
_journal_name_full IUCrData
_journal_page_first x210314
_journal_paper_doi 10.1107/S241431462100314X
_journal_volume 6
_journal_year 2021
_chemical_formula_iupac 'C24 H20 N2 O4, H2 O'
_chemical_formula_moiety 'C24 H20 N2 O4, H2 O'
_chemical_formula_sum 'C24 H22 N2 O5'
_chemical_formula_weight 418.43
_chemical_name_systematic
;
2-(Naphthalen-2-yloxy)-<i>N</i>'-[2-(naphthalen-2-yloxy)acetyl]acetohydrazide
monohydrate
;
_space_group_crystal_system orthorhombic
_space_group_IT_number 18
_space_group_name_Hall 'P 2 2ab'
_space_group_name_H-M_alt 'P 21 21 2'
_atom_sites_solution_hydrogens mixed
_audit_creation_method SHELXL-2018/1
_cell_angle_alpha 90
_cell_angle_beta 90
_cell_angle_gamma 90
_cell_formula_units_Z 2
_cell_length_a 37.196(4)
_cell_length_b 4.8441(4)
_cell_length_c 5.5840(4)
_cell_measurement_reflns_used 1274
_cell_measurement_temperature 293(2)
_cell_measurement_theta_max 73.7060
_cell_measurement_theta_min 4.7210
_cell_volume 1006.13(15)
_computing_cell_refinement
;
CrysAlis PRO (Rigaku OD, 2015)
;
_computing_data_collection
;
CrysAlis PRO (Rigaku OD, 2015)
;
_computing_data_reduction
;
CrysAlis PRO (Rigaku OD, 2015)
;
_computing_molecular_graphics
;
ORTEP-3 for Windows (Farrugia, 2012), Mercury (Macrae <i>et al.</i>,
2020)
;
_computing_publication_material
;
<i>CHEMDRAW Ultra</i> (Cambridge Soft, 2016)
;
_computing_structure_refinement
;
SHELXL2018 (Sheldrick, 2015)
;
_computing_structure_solution
;
SHELXS (Sheldrick, 2008)
;
_diffrn_ambient_temperature 293(2)
_diffrn_measured_fraction_theta_full 0.998
_diffrn_measured_fraction_theta_max 0.985
_diffrn_measurement_device_type 'Rigaku Oxford Diffraction SuperNova, Dual, Cu at home/near, Atlas'
_diffrn_measurement_method '\w scans'
_diffrn_radiation_type CuK\a
_diffrn_radiation_wavelength 1.54184
_diffrn_reflns_av_R_equivalents 0.0629
_diffrn_reflns_av_unetI/netI 0.0651
_diffrn_reflns_limit_h_max 44
_diffrn_reflns_limit_h_min -47
_diffrn_reflns_limit_k_max 5
_diffrn_reflns_limit_k_min -6
_diffrn_reflns_limit_l_max 6
_diffrn_reflns_limit_l_min -4
_diffrn_reflns_number 7482
_diffrn_reflns_theta_full 67.684
_diffrn_reflns_theta_max 76.937
_diffrn_reflns_theta_min 4.756
_diffrn_standards_decay_% 0
_diffrn_standards_interval_count 0
_diffrn_standards_interval_time 0
_diffrn_standards_number 0
_exptl_absorpt_coefficient_mu 0.803
_exptl_absorpt_correction_T_max 1.000
_exptl_absorpt_correction_T_min 0.687
_exptl_absorpt_correction_type gaussian
_exptl_absorpt_process_details
;
(CrysAlisPro; Rigaku OD, 2015)
;
_exptl_crystal_colour colourless
_exptl_crystal_density_diffrn 1.381
_exptl_crystal_description needle
_exptl_crystal_F_000 440
_exptl_crystal_size_max 0.372
_exptl_crystal_size_mid 0.049
_exptl_crystal_size_min 0.023
_refine_diff_density_max 0.306
_refine_diff_density_min -0.190
_refine_ls_abs_structure_details
;
Flack <i>x</i> determined using 424 quotients
[(<i>I</i>^+^)-(<i>I</i>^-^)]/[(<i>I</i>^+^)+(<i>I</i>^-^)]
(Parsons <i>et al.</i>,  2013)
;
_refine_ls_abs_structure_Flack 0.1(3)
_refine_ls_extinction_method none
_refine_ls_goodness_of_fit_ref 1.046
_refine_ls_hydrogen_treatment mixed
_refine_ls_matrix_type full
_refine_ls_number_parameters 145
_refine_ls_number_reflns 2079
_refine_ls_number_restraints 0
_refine_ls_restrained_S_all 1.046
_refine_ls_R_factor_all 0.0912
_refine_ls_R_factor_gt 0.0624
_refine_ls_shift/su_max 0.000
_refine_ls_shift/su_mean 0.000
_refine_ls_structure_factor_coef Fsqd
_refine_ls_weighting_details 'w=1/[\s^2^(Fo^2^)+(0.0593P)^2^+0.4016P] where P=(Fo^2^+2Fc^2^)/3'
_refine_ls_weighting_scheme calc
_refine_ls_wR_factor_gt 0.1523
_refine_ls_wR_factor_ref 0.1715
_reflns_number_gt 1456
_reflns_number_total 2079
_reflns_threshold_expression 'I > 2\s(I)'
_cod_data_source_file bt4110sup1.cif
_cod_data_source_block I
_cod_original_cell_volume 1006.12(15)
_cod_database_code 1561398
_shelx_space_group_comment
;
The symmetry employed for this shelxl refinement is uniquely defined
by the following loop, which should always be used as a source of
symmetry information in preference to the above space-group names.
They are only intended as comments.
;
_shelx_estimated_absorpt_t_min 0.754
_shelx_estimated_absorpt_t_max 0.982

loop_
_space_group_symop_operation_xyz
'x, y, z'
'-x, -y, z'
'-x+1/2, y+1/2, -z'
'x+1/2, -y+1/2, -z'

loop_
_atom_site_type_symbol
_atom_site_label
_atom_site_fract_x
_atom_site_fract_y
_atom_site_fract_z
_atom_site_U_iso_or_equiv
_atom_site_adp_type
_atom_site_calc_flag
_atom_site_occupancy
_atom_site_disorder_assembly
_atom_site_disorder_group
C C1 0.39660(13) 0.5528(10) 0.8789(8) 0.0464(10) Uani d 1 . .
C C2 0.39748(15) 0.7245(12) 1.0831(9) 0.0555(12) Uani d 1 . .
H H2 0.416807 0.717218 1.188528 0.067 Uiso calc 1 . .
C C3 0.36943(15) 0.9021(12) 1.1238(9) 0.0571(13) Uani d 1 . .
H H3 0.370140 1.016895 1.257183 0.068 Uiso calc 1 . .
C C4 0.33940(14) 0.9153(10) 0.9681(9) 0.0501(11) Uani d 1 . .
C C5 0.31024(16) 1.0968(12) 1.0072(11) 0.0616(14) Uani d 1 . .
H H5 0.310336 1.210702 1.141216 0.074 Uiso calc 1 . .
C C6 0.28194(15) 1.1080(12) 0.8520(11) 0.0635(14) Uani d 1 . .
H H6 0.262865 1.227610 0.880591 0.076 Uiso calc 1 . .
C C7 0.28187(15) 0.9368(12) 0.6482(12) 0.0642(14) Uani d 1 . .
H H7 0.262674 0.944144 0.541710 0.077 Uiso calc 1 . .
C C8 0.30967(15) 0.7608(12) 0.6059(10) 0.0595(13) Uani d 1 . .
H H8 0.309150 0.649189 0.470417 0.071 Uiso calc 1 . .
C C9 0.33923(14) 0.7443(11) 0.7632(9) 0.0480(11) Uani d 1 . .
C C10 0.36861(14) 0.5619(11) 0.7222(9) 0.0488(11) Uani d 1 . .
H H10 0.368669 0.448574 0.587834 0.059 Uiso calc 1 . .
C C11 0.42712(13) 0.2082(10) 0.6538(9) 0.0499(11) Uani d 1 . .
H H11A 0.427237 0.319235 0.509307 0.060 Uiso calc 1 . .
H H11B 0.405620 0.094828 0.651848 0.060 Uiso calc 1 . .
C C12 0.45969(14) 0.0248(10) 0.6558(8) 0.0477(10) Uani d 1 . .
O O2 0.46226(11) -0.1567(8) 0.5050(8) 0.0639(10) Uani d 1 . .
O O3 0.500000 0.500000 1.1908(10) 0.0627(14) Uani d 1 . .
O O1 0.42622(10) 0.3845(8) 0.8567(7) 0.0549(9) Uani d 1 . .
N N1 0.48388(11) 0.0727(9) 0.8289(7) 0.0494(9) Uani d 1 . .
H H1 0.479501 0.192285 0.938948 0.059 Uiso calc 1 . .
H H1O 0.4869(17) 0.609(14) 1.295(11) 0.069(19) Uiso d 1 . .

loop_
_atom_site_aniso_label
_atom_site_aniso_U_11
_atom_site_aniso_U_22
_atom_site_aniso_U_33
_atom_site_aniso_U_12
_atom_site_aniso_U_13
_atom_site_aniso_U_23
C1 0.051(3) 0.044(2) 0.045(2) 0.004(2) 0.0000(19) 0.0022(18)
C2 0.061(3) 0.055(3) 0.050(3) 0.003(2) -0.009(2) 0.000(2)
C3 0.068(3) 0.056(3) 0.047(3) 0.008(2) -0.004(2) -0.011(2)
C4 0.057(3) 0.043(2) 0.050(3) 0.004(2) 0.004(2) 0.002(2)
C5 0.074(3) 0.053(3) 0.058(3) 0.010(3) 0.011(3) -0.003(3)
C6 0.057(3) 0.058(3) 0.075(4) 0.013(3) 0.007(3) 0.004(3)
C7 0.055(3) 0.060(3) 0.078(4) 0.007(3) -0.006(3) 0.008(3)
C8 0.056(3) 0.057(3) 0.066(3) 0.003(2) -0.009(2) -0.006(2)
C9 0.052(3) 0.042(2) 0.050(2) 0.001(2) 0.0030(19) 0.0036(19)
C10 0.056(3) 0.044(2) 0.046(2) 0.004(2) -0.0023(19) -0.0042(18)
C11 0.055(3) 0.047(2) 0.048(3) 0.003(2) -0.003(2) -0.003(2)
C12 0.055(3) 0.045(2) 0.042(2) 0.001(2) 0.001(2) 0.0014(19)
O2 0.068(2) 0.060(2) 0.063(2) 0.0081(19) -0.003(2) -0.0190(19)
O3 0.075(4) 0.060(3) 0.053(3) 0.015(3) 0.000 0.000
O1 0.0528(19) 0.0537(19) 0.058(2) 0.0103(15) -0.0078(16) -0.0032(17)
N1 0.050(2) 0.054(2) 0.045(2) 0.0109(18) 0.0001(18) -0.0065(18)

loop_
_atom_type_symbol
_atom_type_description
_atom_type_scat_dispersion_real
_atom_type_scat_dispersion_imag
_atom_type_scat_source
C C 0.0181 0.0091 'International Tables Vol C Tables 4.2.6.8 and 6.1.1.4'
H H 0.0000 0.0000 'International Tables Vol C Tables 4.2.6.8 and 6.1.1.4'
N N 0.0311 0.0180 'International Tables Vol C Tables 4.2.6.8 and 6.1.1.4'
O O 0.0492 0.0322 'International Tables Vol C Tables 4.2.6.8 and 6.1.1.4'

loop_
_geom_angle_atom_site_label_1
_geom_angle_atom_site_label_2
_geom_angle_atom_site_label_3
_geom_angle_site_symmetry_1
_geom_angle_site_symmetry_3
_geom_angle
_geom_angle_publ_flag
C10 C1 O1 . . 125.0(4) ?
C10 C1 C2 . . 121.2(5) ?
O1 C1 C2 . . 113.8(4) ?
C3 C2 C1 . . 119.1(5) ?
C3 C2 H2 . . 120.5 ?
C1 C2 H2 . . 120.5 ?
C2 C3 C4 . . 121.8(5) ?
C2 C3 H3 . . 119.1 ?
C4 C3 H3 . . 119.1 ?
C9 C4 C5 . . 119.1(5) ?
C9 C4 C3 . . 118.3(5) ?
C5 C4 C3 . . 122.6(5) ?
C6 C5 C4 . . 121.3(5) ?
C6 C5 H5 . . 119.4 ?
C4 C5 H5 . . 119.4 ?
C5 C6 C7 . . 119.4(5) ?
C5 C6 H6 . . 120.3 ?
C7 C6 H6 . . 120.3 ?
C8 C7 C6 . . 120.5(5) ?
C8 C7 H7 . . 119.7 ?
C6 C7 H7 . . 119.7 ?
C7 C8 C9 . . 121.3(5) ?
C7 C8 H8 . . 119.3 ?
C9 C8 H8 . . 119.3 ?
C8 C9 C4 . . 118.4(5) ?
C8 C9 C10 . . 122.3(5) ?
C4 C9 C10 . . 119.4(5) ?
C1 C10 C9 . . 120.3(5) ?
C1 C10 H10 . . 119.9 ?
C9 C10 H10 . . 119.9 ?
O1 C11 C12 . . 111.7(4) ?
O1 C11 H11A . . 109.3 ?
C12 C11 H11A . . 109.3 ?
O1 C11 H11B . . 109.3 ?
C12 C11 H11B . . 109.3 ?
H11A C11 H11B . . 107.9 ?
O2 C12 N1 . . 124.7(5) ?
O2 C12 C11 . . 118.9(5) ?
N1 C12 C11 . . 116.4(4) ?
C1 O1 C11 . . 116.6(4) ?
C12 N1 N1 . 2_655 119.4(4) ?
C12 N1 H1 . . 120.3 ?
N1 N1 H1 2_655 . 120.3 ?

loop_
_geom_bond_atom_site_label_1
_geom_bond_atom_site_label_2
_geom_bond_site_symmetry_2
_geom_bond_distance
_geom_bond_publ_flag
C1 C10 . 1.361(7) ?
C1 O1 . 1.376(6) ?
C1 C2 . 1.412(7) ?
C2 C3 . 1.371(8) ?
C2 H2 . 0.9300 ?
C3 C4 . 1.417(7) ?
C3 H3 . 0.9300 ?
C4 C9 . 1.413(7) ?
C4 C5 . 1.413(7) ?
C5 C6 . 1.364(9) ?
C5 H5 . 0.9300 ?
C6 C7 . 1.408(9) ?
C6 H6 . 0.9300 ?
C7 C8 . 1.361(8) ?
C7 H7 . 0.9300 ?
C8 C9 . 1.410(7) ?
C8 H8 . 0.9300 ?
C9 C10 . 1.424(7) ?
C10 H10 . 0.9300 ?
C11 O1 . 1.419(6) ?
C11 C12 . 1.502(7) ?
C11 H11A . 0.9700 ?
C11 H11B . 0.9700 ?
C12 O2 . 1.221(6) ?
C12 N1 . 1.341(6) ?
O3 H1O . 0.92(6) ?
N1 N1 2_655 1.391(8) ?
N1 H1 . 0.8600 ?

loop_
_geom_hbond_atom_site_label_D
_geom_hbond_atom_site_label_H
_geom_hbond_atom_site_label_A
_geom_hbond_site_symmetry_A
_geom_hbond_distance_DH
_geom_hbond_distance_HA
_geom_hbond_distance_DA
_geom_hbond_angle_DHA
_geom_hbond_publ_flag
N1 H1 O3 . 0.86 2.19 2.954(6) 148.5 yes
O3 H1O O2 1_566 0.92(6) 1.87(6) 2.796(5) 177(6) yes

_cod_database_fobs_code 1561398
